data_7024255
loop_
_publ_author_name
'Indumathy, Ramasamy'
'Weyherm\"uller, Thomas'
'Nair, Balachandran Unni'

_publ_section_title
;
 Biimidazole containing cobalt(III) mixed ligand complexes: Crystal
 structure and photonuclease activity.
;
_journal_issue 8
_journal_name_full 'Dalton transactions (Cambridge, England : 2003)'
_journal_page_first 2087
_journal_page_last 2097
_journal_paper_doi 10.1039/b913464f
_journal_volume 39
_journal_year 2010
_chemical_formula_moiety 'C26 H22 Co N8, 3(Cl O4), 3(H2 O)'
_chemical_formula_sum 'C26 H28 Cl3 Co N8 O15'
_chemical_formula_weight 857.84
_chemical_name_systematic
;
?
;
_space_group_IT_number 61
_symmetry_cell_setting orthorhombic
_symmetry_space_group_name_Hall '-P 2ac 2ab'
_symmetry_space_group_name_H-M 'P b c a'
_atom_sites_solution_hydrogens geom
_atom_sites_solution_primary direct
_atom_sites_solution_secondary difmap
_audit_creation_method SHELXL-97
_cell_angle_alpha 90.00
_cell_angle_beta 90.00
_cell_angle_gamma 90.00
_cell_formula_units_Z 8
_cell_length_a 22.144(2)
_cell_length_b 12.6464(8)
_cell_length_c 23.798(2)
_cell_measurement_temperature 100(2)
_cell_volume 6664.4(9)
_computing_cell_refinement 'Nonius Collect Software'
_computing_data_collection 'Nonius Collect Software'
_computing_data_reduction 'Nonius Collect Software'
_computing_structure_refinement 'SHELXL-97 (Sheldrick, 1997)'
_computing_structure_solution 'SHELXS-97 (Sheldrick, 1990)'
_diffrn_ambient_temperature 100(2)
_diffrn_measured_fraction_theta_full 0.998
_diffrn_measured_fraction_theta_max 0.998
_diffrn_measurement_device_type 'Bruker-Nonius Kappa-CCD'
_diffrn_measurement_method '692 images at 1.0 deg. stepwise rotation in omega and phi, 80 sec./frame'
_diffrn_radiation_monochromator graphite
_diffrn_radiation_source 'rotating anode'
_diffrn_radiation_type MoK\a
_diffrn_radiation_wavelength 0.71073
_diffrn_reflns_av_R_equivalents 0.0691
_diffrn_reflns_av_sigmaI/netI 0.0335
_diffrn_reflns_limit_h_max 31
_diffrn_reflns_limit_h_min -31
_diffrn_reflns_limit_k_max 17
_diffrn_reflns_limit_k_min -17
_diffrn_reflns_limit_l_max 33
_diffrn_reflns_limit_l_min -33
_diffrn_reflns_number 111311
_diffrn_reflns_theta_full 30.00
_diffrn_reflns_theta_max 30.00
_diffrn_reflns_theta_min 2.98
_exptl_absorpt_coefficient_mu 0.841
_exptl_absorpt_correction_T_max 0.937
_exptl_absorpt_correction_T_min 0.810
_exptl_absorpt_correction_type multi-scan
_exptl_absorpt_process_details 'SADABS 2006/1, Bruker AXS (2006)'
_exptl_crystal_colour orange
_exptl_crystal_density_diffrn 1.710
_exptl_crystal_density_method 'not measured'
_exptl_crystal_description 'transparent block'
_exptl_crystal_F_000 3504
_exptl_crystal_size_max 0.21
_exptl_crystal_size_mid 0.12
_exptl_crystal_size_min 0.10
_refine_diff_density_max 1.364
_refine_diff_density_min -0.974
_refine_diff_density_rms 0.094
_refine_ls_extinction_method none
_refine_ls_goodness_of_fit_ref 1.030
_refine_ls_hydrogen_treatment mixed
_refine_ls_matrix_type full
_refine_ls_number_parameters 545
_refine_ls_number_reflns 9684
_refine_ls_number_restraints 98
_refine_ls_restrained_S_all 1.037
_refine_ls_R_factor_all 0.0930
_refine_ls_R_factor_gt 0.0624
_refine_ls_shift/su_max 0.003
_refine_ls_shift/su_mean 0.000
_refine_ls_structure_factor_coef Fsqd
_refine_ls_weighting_details 'calc w=1/[\s^2^(Fo^2^)+(0.0718P)^2^+15.5873P] where P=(Fo^2^+2Fc^2^)/3'
_refine_ls_weighting_scheme calc
_refine_ls_wR_factor_gt 0.1528
_refine_ls_wR_factor_ref 0.1764
_reflns_number_gt 6834
_reflns_number_total 9684
_reflns_threshold_expression >2sigma(I)
_cod_data_source_file b913464f.txt
_cod_data_source_block test
_cod_original_sg_symbol_H-M Pbca
_cod_database_code 7024255

loop_
_symmetry_equiv_pos_as_xyz
'x, y, z'
'-x+1/2, -y, z+1/2'
'-x, y+1/2, -z+1/2'
'x+1/2, -y+1/2, -z'
'-x, -y, -z'
'x-1/2, y, -z-1/2'
'x, -y-1/2, z-1/2'
'-x-1/2, y-1/2, z'

loop_
_atom_site_label
_atom_site_type_symbol
_atom_site_fract_x
_atom_site_fract_y
_atom_site_fract_z
_atom_site_U_iso_or_equiv
_atom_site_adp_type
_atom_site_occupancy
_atom_site_symmetry_multiplicity
_atom_site_calc_flag
_atom_site_refinement_flags
_atom_site_disorder_assembly
_atom_site_disorder_group
Co1 Co 0.437755(19) 0.76199(3) 0.126763(16) 0.02751(11) Uani 1 1 d . . .
N1 N 0.40847(12) 0.9013(2) 0.14668(11) 0.0309(6) Uani 1 1 d . . .
C2 C 0.43032(16) 0.9940(3) 0.12802(14) 0.0356(7) Uani 1 1 d . . .
H2 H 0.4593 0.9941 0.0986 0.043 Uiso 1 1 calc R . .
C3 C 0.41157(19) 1.0895(3) 0.15063(17) 0.0463(9) Uani 1 1 d . . .
H3 H 0.4270 1.1542 0.1364 0.056 Uiso 1 1 calc R . .
C4 C 0.3703(2) 1.0896(3) 0.19398(19) 0.0526(10) Uani 1 1 d . . .
H4 H 0.3571 1.1544 0.2100 0.063 Uiso 1 1 calc R . .
C5 C 0.34841(18) 0.9952(3) 0.21363(16) 0.0462(9) Uani 1 1 d . . .
H5 H 0.3204 0.9940 0.2438 0.055 Uiso 1 1 calc R . .
C6 C 0.36758(15) 0.9010(3) 0.18911(13) 0.0344(7) Uani 1 1 d . . .
C7 C 0.34764(14) 0.7961(3) 0.20579(13) 0.0345(7) Uani 1 1 d . . .
C8 C 0.30289(16) 0.7763(4) 0.24527(15) 0.0442(9) Uani 1 1 d . . .
H8 H 0.2844 0.8332 0.2649 0.053 Uiso 1 1 calc R . .
C9 C 0.28554(17) 0.6734(4) 0.25580(17) 0.0505(10) Uani 1 1 d . . .
H9 H 0.2551 0.6585 0.2828 0.061 Uiso 1 1 calc R . .
C10 C 0.31298(16) 0.5923(4) 0.22650(17) 0.0470(9) Uani 1 1 d . . .
H10 H 0.3011 0.5211 0.2326 0.056 Uiso 1 1 calc R . .
C11 C 0.35815(15) 0.6160(3) 0.18795(15) 0.0389(8) Uani 1 1 d . . .
H11 H 0.3771 0.5601 0.1680 0.047 Uiso 1 1 calc R . .
N12 N 0.37554(11) 0.7154(2) 0.17836(11) 0.0316(6) Uani 1 1 d . . .
N21 N 0.38624(13) 0.7410(2) 0.06263(11) 0.0326(6) Uani 1 1 d . . .
C22 C 0.34936(16) 0.8134(3) 0.03972(14) 0.0376(7) Uani 1 1 d . . .
H22 H 0.3440 0.8792 0.0583 0.045 Uiso 1 1 calc R . .
C23 C 0.31908(19) 0.7950(3) -0.00983(16) 0.0470(9) Uani 1 1 d . . .
H23 H 0.2938 0.8478 -0.0257 0.056 Uiso 1 1 calc R . .
C24 C 0.3262(2) 0.6981(4) -0.03618(17) 0.0507(10) Uani 1 1 d . . .
H24 H 0.3057 0.6838 -0.0704 0.061 Uiso 1 1 calc R . .
C25 C 0.36311(18) 0.6224(3) -0.01245(16) 0.0448(8) Uani 1 1 d . . .
H25 H 0.3679 0.5553 -0.0299 0.054 Uiso 1 1 calc R . .
C26 C 0.39310(15) 0.6456(3) 0.03721(14) 0.0330(7) Uani 1 1 d . . .
C27 C 0.43550(14) 0.5751(3) 0.06549(14) 0.0325(6) Uani 1 1 d . . .
C28 C 0.44685(17) 0.4705(3) 0.05003(15) 0.0388(8) Uani 1 1 d . . .
H28 H 0.4264 0.4392 0.0191 0.047 Uiso 1 1 calc R . .
C29 C 0.48894(17) 0.4132(3) 0.08104(17) 0.0432(9) Uani 1 1 d . . .
H29 H 0.4976 0.3420 0.0713 0.052 Uiso 1 1 calc R . .
C30 C 0.51791(16) 0.4596(3) 0.12570(16) 0.0422(8) Uani 1 1 d . . .
H30 H 0.5470 0.4212 0.1467 0.051 Uiso 1 1 calc R . .
C31 C 0.50403(15) 0.5631(3) 0.13963(16) 0.0374(7) Uani 1 1 d . . .
H31 H 0.5238 0.5950 0.1708 0.045 Uiso 1 1 calc R . .
N32 N 0.46360(12) 0.6195(2) 0.11050(11) 0.0314(6) Uani 1 1 d . . .
N41 N 0.49740(12) 0.7845(2) 0.18449(11) 0.0318(6) Uani 1 1 d . . .
C42 C 0.50088(16) 0.7811(3) 0.24218(14) 0.0379(7) Uani 1 1 d . . .
H42 H 0.4704 0.7565 0.2670 0.045 Uiso 1 1 calc R . .
C43 C 0.55677(17) 0.8200(3) 0.25735(16) 0.0433(8) Uani 1 1 d . . .
H43 H 0.5719 0.8272 0.2945 0.052 Uiso 1 1 calc R . .
N44 N 0.58638(13) 0.8465(2) 0.20845(13) 0.0386(6) Uani 1 1 d . . .
H44 H 0.6231 0.8727 0.2059 0.046 Uiso 1 1 calc R . .
C45 C 0.54963(14) 0.8253(3) 0.16590(14) 0.0325(7) Uani 1 1 d . . .
C46 C 0.55272(15) 0.8391(3) 0.10614(14) 0.0333(7) Uani 1 1 d . . .
N47 N 0.59431(14) 0.8722(3) 0.06936(14) 0.0441(7) Uani 1 1 d . . .
H47 H 0.6313 0.8928 0.0774 0.053 Uiso 1 1 calc R . .
C48 C 0.56908(19) 0.8681(3) 0.01696(17) 0.0511(10) Uani 1 1 d . . .
H48 H 0.5883 0.8870 -0.0173 0.061 Uiso 1 1 calc R . .
C49 C 0.51138(18) 0.8323(3) 0.02270(14) 0.0412(8) Uani 1 1 d . . .
H49 H 0.4831 0.8217 -0.0067 0.049 Uiso 1 1 calc R . .
N50 N 0.50166(12) 0.8142(2) 0.07931(11) 0.0312(6) Uani 1 1 d . . .
Cl70 Cl 0.58658(4) 0.13798(7) 0.13876(3) 0.03567(18) Uani 1 1 d . A 1
O71 O 0.59417(14) 0.2466(2) 0.15389(13) 0.0514(7) Uani 1 1 d . A 1
O72 O 0.54871(16) 0.1280(3) 0.09140(13) 0.0742(11) Uani 1 1 d . A 1
O73 O 0.64559(15) 0.0944(3) 0.12828(13) 0.0626(9) Uani 1 1 d . A 1
O74 O 0.56034(15) 0.0815(2) 0.18599(12) 0.0543(7) Uani 1 1 d . A 1
Cl60 Cl 0.6664(2) 0.6193(5) 0.1191(2) 0.0329(5) Uani 0.712(10) 1 d PD B 1
O61 O 0.6937(4) 0.5181(5) 0.1206(3) 0.084(2) Uani 0.712(10) 1 d PDU B 1
O62 O 0.7110(5) 0.7012(6) 0.1072(4) 0.0659(18) Uani 0.712(10) 1 d PDU B 1
O63 O 0.6413(2) 0.6439(5) 0.17266(17) 0.0431(11) Uani 0.712(10) 1 d PDU B 1
O64 O 0.6204(5) 0.6212(12) 0.0765(4) 0.0410(10) Uani 0.712(10) 1 d PDU B 1
Cl65 Cl 0.6739(6) 0.6152(12) 0.1152(5) 0.0329(5) Uani 0.288(10) 1 d PD B 2
O66 O 0.7131(9) 0.5330(16) 0.0997(8) 0.084(2) Uani 0.288(10) 1 d PDU B 2
O67 O 0.7051(14) 0.7164(16) 0.1174(12) 0.0659(18) Uani 0.288(10) 1 d PDU B 2
O68 O 0.6491(5) 0.5968(12) 0.1696(5) 0.0431(11) Uani 0.288(10) 1 d PDU B 2
O69 O 0.6262(12) 0.623(3) 0.0741(9) 0.0410(10) Uani 0.288(10) 1 d PDU B 2
Cl80 Cl 0.18681(18) 0.8469(4) 0.12495(17) 0.0422(6) Uani 0.490(3) 1 d PD C 1
O81 O 0.2392(4) 0.7824(12) 0.1137(6) 0.068(2) Uani 0.490(3) 1 d PD C 1
O82 O 0.1341(3) 0.7943(5) 0.1056(3) 0.0588(15) Uani 0.490(3) 1 d PD C 1
O83 O 0.1829(3) 0.8626(5) 0.1849(3) 0.0544(16) Uani 0.490(3) 1 d PD C 1
O84 O 0.1917(6) 0.9487(6) 0.0971(4) 0.062(2) Uani 0.490(3) 1 d PD C 1
Cl85 Cl 0.1901(3) 0.8390(6) 0.1076(3) 0.0422(6) Uani 0.334(4) 1 d PD D 2
O86 O 0.2477(6) 0.7908(18) 0.1189(9) 0.068(2) Uani 0.334(4) 1 d PD D 2
O87 O 0.1558(4) 0.7720(7) 0.0717(4) 0.0588(15) Uani 0.334(4) 1 d PD D 2
O88 O 0.1575(5) 0.8550(8) 0.1592(4) 0.0544(16) Uani 0.334(4) 1 d PD D 2
O89 O 0.1980(9) 0.9392(9) 0.0785(6) 0.062(2) Uani 0.334(4) 1 d PD D 2
Cl90 Cl 0.2027(4) 0.8451(8) 0.1091(4) 0.0422(6) Uani 0.176(4) 1 d PD E 3
O91 O 0.2288(9) 0.7433(12) 0.1198(11) 0.068(2) Uani 0.176(4) 1 d PD E 3
O94 O 0.2443(7) 0.9227(12) 0.1295(6) 0.062(2) Uani 0.176(4) 1 d PD E 3
O92 O 0.1924(7) 0.8675(13) 0.0507(5) 0.0588(15) Uani 0.176(4) 1 d PD E 3
O93 O 0.1459(6) 0.8539(16) 0.1401(7) 0.0544(16) Uani 0.176(4) 1 d PD E 3
O100 O 0.70103(15) 0.9005(3) 0.17439(14) 0.0598(8) Uani 1 1 d D . .
H101 H 0.707(3) 0.873(4) 0.1431(14) 0.090 Uiso 1 1 d D . .
H102 H 0.696(3) 0.9665(16) 0.169(2) 0.090 Uiso 1 1 d D . .
O200 O 0.20526(19) 0.5656(3) 0.05964(19) 0.0794(11) Uani 1 1 d D . .
H201 H 0.208(3) 0.567(5) 0.0236(8) 0.119 Uiso 1 1 d D . .
H202 H 0.222(3) 0.622(4) 0.072(2) 0.119 Uiso 1 1 d D . .
O300 O 0.7065(2) 0.9411(4) 0.0509(2) 0.0945(14) Uani 1 1 d D . .
H301 H 0.710(3) 0.873(2) 0.062(3) 0.142 Uiso 1 1 d D . .
H302 H 0.739(2) 0.972(5) 0.063(3) 0.142 Uiso 1 1 d D . .

loop_
_atom_site_aniso_label
_atom_site_aniso_U_11
_atom_site_aniso_U_22
_atom_site_aniso_U_33
_atom_site_aniso_U_23
_atom_site_aniso_U_13
_atom_site_aniso_U_12
Co1 0.0261(2) 0.0339(2) 0.02258(19) 0.00226(16) 0.00048(15) 0.00613(16)
N1 0.0308(13) 0.0377(14) 0.0242(12) -0.0041(10) -0.0024(10) 0.0046(11)
C2 0.0372(17) 0.0373(17) 0.0323(16) -0.0048(13) 0.0008(13) 0.0035(14)
C3 0.049(2) 0.0401(19) 0.050(2) -0.0127(17) 0.0021(17) -0.0003(16)
C4 0.056(2) 0.046(2) 0.056(2) -0.0208(19) 0.0067(19) 0.0037(19)
C5 0.0408(19) 0.055(2) 0.043(2) -0.0166(17) 0.0060(16) 0.0053(17)
C6 0.0279(15) 0.0474(19) 0.0279(15) -0.0059(13) -0.0013(12) 0.0060(14)
C7 0.0252(14) 0.052(2) 0.0264(15) -0.0016(13) -0.0013(11) 0.0058(14)
C8 0.0295(16) 0.067(2) 0.0361(18) -0.0031(17) 0.0030(14) 0.0054(17)
C9 0.0301(18) 0.081(3) 0.041(2) 0.013(2) 0.0084(15) 0.0016(19)
C10 0.0291(17) 0.063(2) 0.049(2) 0.0185(19) 0.0032(15) -0.0019(16)
C11 0.0277(16) 0.049(2) 0.0406(18) 0.0115(15) 0.0023(13) 0.0027(14)
N12 0.0230(12) 0.0442(15) 0.0276(12) 0.0046(11) -0.0009(10) 0.0053(11)
N21 0.0334(14) 0.0343(14) 0.0300(13) -0.0024(11) -0.0021(11) 0.0075(11)
C22 0.0399(18) 0.0388(18) 0.0340(17) -0.0032(14) -0.0089(14) 0.0113(15)
C23 0.050(2) 0.051(2) 0.0402(19) -0.0036(16) -0.0139(17) 0.0107(18)
C24 0.056(2) 0.055(2) 0.041(2) -0.0054(17) -0.0149(18) 0.0056(19)
C25 0.051(2) 0.0424(19) 0.0410(19) -0.0091(16) -0.0054(16) 0.0040(17)
C26 0.0345(16) 0.0335(16) 0.0309(15) -0.0029(12) 0.0014(12) 0.0045(13)
C27 0.0290(15) 0.0352(16) 0.0332(16) 0.0022(12) 0.0085(12) 0.0028(13)
C28 0.0418(18) 0.0331(16) 0.0416(18) 0.0022(14) 0.0151(14) 0.0037(14)
C29 0.0412(19) 0.0327(17) 0.056(2) 0.0089(16) 0.0209(17) 0.0078(14)
C30 0.0301(16) 0.0423(19) 0.054(2) 0.0169(17) 0.0121(15) 0.0101(14)
C31 0.0299(16) 0.0384(18) 0.0440(18) 0.0123(14) 0.0029(13) 0.0065(13)
N32 0.0284(13) 0.0339(14) 0.0319(13) 0.0075(11) 0.0033(10) 0.0055(11)
N41 0.0271(12) 0.0446(15) 0.0237(12) 0.0043(11) 0.0011(10) 0.0046(11)
C42 0.0337(16) 0.052(2) 0.0276(15) 0.0068(14) 0.0003(12) 0.0077(15)
C43 0.0408(19) 0.053(2) 0.0360(18) 0.0034(16) -0.0083(15) 0.0061(17)
N44 0.0311(14) 0.0433(16) 0.0414(16) 0.0019(13) -0.0028(12) 0.0024(12)
C45 0.0277(14) 0.0365(16) 0.0334(16) 0.0050(13) 0.0013(12) 0.0038(12)
C46 0.0314(16) 0.0339(16) 0.0348(16) 0.0069(13) 0.0070(12) 0.0048(13)
N47 0.0380(16) 0.0473(17) 0.0470(18) 0.0134(14) 0.0164(13) 0.0041(13)
C48 0.055(2) 0.056(2) 0.043(2) 0.0189(18) 0.0213(18) 0.0162(19)
C49 0.057(2) 0.0422(18) 0.0243(15) 0.0058(13) 0.0071(14) 0.0183(16)
N50 0.0355(14) 0.0322(13) 0.0258(12) 0.0038(10) 0.0069(10) 0.0073(11)
Cl70 0.0343(4) 0.0371(4) 0.0356(4) -0.0048(3) -0.0008(3) 0.0044(3)
O71 0.069(2) 0.0290(12) 0.0564(17) 0.0000(11) 0.0113(15) 0.0078(12)
O72 0.069(2) 0.106(3) 0.0474(18) 0.0211(18) -0.0238(16) -0.029(2)
O73 0.0598(19) 0.074(2) 0.0541(18) -0.0052(15) 0.0005(14) 0.0351(17)
O74 0.077(2) 0.0447(15) 0.0410(15) 0.0104(12) -0.0016(14) -0.0061(14)
Cl60 0.0257(14) 0.0392(6) 0.0340(8) -0.0074(5) 0.0035(7) 0.0039(8)
O61 0.087(5) 0.064(3) 0.101(5) -0.040(3) -0.044(3) 0.044(3)
O62 0.065(3) 0.078(3) 0.055(4) -0.011(3) 0.008(2) -0.034(3)
O63 0.0425(18) 0.057(3) 0.0302(14) -0.006(2) 0.0045(13) 0.012(2)
O64 0.045(2) 0.0443(14) 0.0337(14) -0.0026(12) -0.0066(15) 0.0001(19)
Cl65 0.0257(14) 0.0392(6) 0.0340(8) -0.0074(5) 0.0035(7) 0.0039(8)
O66 0.087(5) 0.064(3) 0.101(5) -0.040(3) -0.044(3) 0.044(3)
O67 0.065(3) 0.078(3) 0.055(4) -0.011(3) 0.008(2) -0.034(3)
O68 0.0425(18) 0.057(3) 0.0302(14) -0.006(2) 0.0045(13) 0.012(2)
O69 0.045(2) 0.0443(14) 0.0337(14) -0.0026(12) -0.0066(15) 0.0001(19)
Cl80 0.0299(10) 0.0416(8) 0.055(2) 0.0006(14) 0.0151(13) 0.0017(8)
O81 0.033(3) 0.106(5) 0.066(3) -0.003(3) -0.002(3) 0.018(4)
O82 0.050(3) 0.057(3) 0.069(4) 0.016(3) -0.020(3) -0.012(3)
O83 0.050(4) 0.052(2) 0.060(4) 0.000(3) 0.016(3) 0.000(3)
O84 0.055(4) 0.060(3) 0.070(6) 0.018(3) 0.014(4) -0.016(2)
Cl85 0.0299(10) 0.0416(8) 0.055(2) 0.0006(14) 0.0151(13) 0.0017(8)
O86 0.033(3) 0.106(5) 0.066(3) -0.003(3) -0.002(3) 0.018(4)
O87 0.050(3) 0.057(3) 0.069(4) 0.016(3) -0.020(3) -0.012(3)
O88 0.050(4) 0.052(2) 0.060(4) 0.000(3) 0.016(3) 0.000(3)
O89 0.055(4) 0.060(3) 0.070(6) 0.018(3) 0.014(4) -0.016(2)
Cl90 0.0299(10) 0.0416(8) 0.055(2) 0.0006(14) 0.0151(13) 0.0017(8)
O91 0.033(3) 0.106(5) 0.066(3) -0.003(3) -0.002(3) 0.018(4)
O94 0.055(4) 0.060(3) 0.070(6) 0.018(3) 0.014(4) -0.016(2)
O92 0.050(3) 0.057(3) 0.069(4) 0.016(3) -0.020(3) -0.012(3)
O93 0.050(4) 0.052(2) 0.060(4) 0.000(3) 0.016(3) 0.000(3)
O100 0.0440(16) 0.073(2) 0.0625(19) 0.0172(16) -0.0052(15) -0.0110(16)
O200 0.063(2) 0.069(2) 0.106(3) -0.001(2) -0.003(2) 0.0098(19)
O300 0.079(3) 0.093(3) 0.112(4) 0.015(3) -0.007(2) -0.027(2)

loop_
_atom_type_symbol
_atom_type_description
_atom_type_scat_dispersion_real
_atom_type_scat_dispersion_imag
_atom_type_scat_source
C C 0.0033 0.0016 'International Tables Vol C Tables 4.2.6.8 and 6.1.1.4'
H H 0.0000 0.0000 'International Tables Vol C Tables 4.2.6.8 and 6.1.1.4'
N N 0.0061 0.0033 'International Tables Vol C Tables 4.2.6.8 and 6.1.1.4'
O O 0.0106 0.0060 'International Tables Vol C Tables 4.2.6.8 and 6.1.1.4'
Cl Cl 0.1484 0.1585 'International Tables Vol C Tables 4.2.6.8 and 6.1.1.4'
Co Co 0.3494 0.9721 'International Tables Vol C Tables 4.2.6.8 and 6.1.1.4'

loop_
_geom_angle_atom_site_label_1
_geom_angle_atom_site_label_2
_geom_angle_atom_site_label_3
_geom_angle
N21 Co1 N41 172.94(11)
N21 Co1 N50 91.01(12)
N41 Co1 N50 82.17(12)
N21 Co1 N32 83.57(12)
N41 Co1 N32 94.47(12)
N50 Co1 N32 89.10(11)
N21 Co1 N1 96.95(11)
N41 Co1 N1 85.43(11)
N50 Co1 N1 94.46(12)
N32 Co1 N1 176.38(11)
N21 Co1 N12 92.25(12)
N41 Co1 N12 94.63(11)
N50 Co1 N12 176.25(12)
N32 Co1 N12 93.10(12)
N1 Co1 N12 83.31(12)
C2 N1 C6 119.2(3)
C2 N1 Co1 126.3(2)
C6 N1 Co1 113.8(2)
N1 C2 C3 121.6(3)
C4 C3 C2 119.4(4)
C5 C4 C3 119.2(4)
C4 C5 C6 119.6(3)
N1 C6 C5 120.9(3)
N1 C6 C7 114.1(3)
C5 C6 C7 125.0(3)
N12 C7 C8 120.9(4)
N12 C7 C6 114.6(3)
C8 C7 C6 124.5(3)
C9 C8 C7 119.4(4)
C10 C9 C8 119.1(3)
C9 C10 C11 119.4(4)
N12 C11 C10 121.5(4)
C11 N12 C7 119.6(3)
C11 N12 Co1 126.9(2)
C7 N12 Co1 113.5(2)
C22 N21 C26 119.5(3)
C22 N21 Co1 126.1(2)
C26 N21 Co1 114.2(2)
N21 C22 C23 122.0(3)
C22 C23 C24 118.8(4)
C25 C24 C23 119.7(4)
C24 C25 C26 119.0(3)
N21 C26 C25 120.9(3)
N21 C26 C27 114.2(3)
C25 C26 C27 124.9(3)
N32 C27 C28 121.1(3)
N32 C27 C26 113.9(3)
C28 C27 C26 125.0(3)
C29 C28 C27 118.3(4)
C30 C29 C28 120.1(3)
C29 C30 C31 119.0(3)
N32 C31 C30 121.9(4)
C31 N32 C27 119.6(3)
C31 N32 Co1 126.3(3)
C27 N32 Co1 114.1(2)
C45 N41 C42 107.0(3)
C45 N41 Co1 114.4(2)
C42 N41 Co1 138.2(2)
N41 C42 C43 107.5(3)
N44 C43 C42 107.0(3)
C45 N44 C43 107.7(3)
N44 C45 N41 110.8(3)
N44 C45 C46 134.7(3)
N41 C45 C46 114.5(3)
N50 C46 N47 110.1(3)
N50 C46 C45 113.9(3)
N47 C46 C45 136.0(3)
C46 N47 C48 107.7(3)
C49 C48 N47 107.7(3)
C48 C49 N50 107.4(3)
C46 N50 C49 107.1(3)
C46 N50 Co1 115.0(2)
C49 N50 Co1 137.9(3)
O72 Cl70 O71 110.9(2)
O72 Cl70 O73 111.5(2)
O71 Cl70 O73 107.7(2)
O72 Cl70 O74 109.65(19)
O71 Cl70 O74 108.92(18)
O73 Cl70 O74 108.0(2)
O61 Cl60 O63 109.9(4)
O61 Cl60 O64 109.6(5)
O63 Cl60 O64 110.6(4)
O61 Cl60 O62 111.0(5)
O63 Cl60 O62 106.4(4)
O64 Cl60 O62 109.3(4)
O66 Cl65 O68 110.8(10)
O66 Cl65 O69 109.0(10)
O68 Cl65 O69 110.2(11)
O66 Cl65 O67 111.5(11)
O68 Cl65 O67 107.1(10)
O69 Cl65 O67 108.2(10)
O82 Cl80 O83 109.6(5)
O82 Cl80 O81 109.6(6)
O83 Cl80 O81 108.1(6)
O82 Cl80 O84 109.1(6)
O83 Cl80 O84 109.5(5)
O81 Cl80 O84 110.9(6)
O87 Cl85 O86 109.5(9)
O87 Cl85 O88 109.2(7)
O86 Cl85 O88 110.2(9)
O87 Cl85 O89 107.3(8)
O86 Cl85 O89 110.6(9)
O88 Cl85 O89 110.1(7)
O94 Cl90 O91 107.2(11)
O94 Cl90 O92 107.2(9)
O91 Cl90 O92 114.4(12)
O94 Cl90 O93 109.3(10)
O91 Cl90 O93 109.0(10)
O92 Cl90 O93 109.6(10)

loop_
_geom_bond_atom_site_label_1
_geom_bond_atom_site_label_2
_geom_bond_distance
Co1 N21 1.924(3)
Co1 N41 1.927(3)
Co1 N50 1.927(3)
Co1 N32 1.929(3)
Co1 N1 1.936(3)
Co1 N12 1.937(3)
N1 C2 1.344(5)
N1 C6 1.356(4)
C2 C3 1.386(5)
C3 C4 1.379(6)
C4 C5 1.371(6)
C5 C6 1.392(5)
C6 C7 1.453(5)
C7 N12 1.360(4)
C7 C8 1.388(5)
C8 C9 1.381(6)
C9 C10 1.380(6)
C10 C11 1.390(5)
C11 N12 1.334(5)
N21 C22 1.342(4)
N21 C26 1.359(4)
C22 C23 1.376(5)
C23 C24 1.386(6)
C24 C25 1.381(6)
C25 C26 1.387(5)
C26 C27 1.459(5)
C27 N32 1.360(4)
C27 C28 1.396(5)
C28 C29 1.392(5)
C29 C30 1.373(6)
C30 C31 1.385(5)
C31 N32 1.339(4)
N41 C45 1.341(4)
N41 C42 1.376(4)
C42 C43 1.380(5)
C43 N44 1.377(5)
N44 C45 1.326(4)
C45 C46 1.434(5)
C46 N50 1.336(4)
C46 N47 1.338(4)
N47 C48 1.367(5)
C48 C49 1.363(6)
C49 N50 1.383(4)
Cl70 O72 1.410(3)
Cl70 O71 1.430(3)
Cl70 O73 1.440(3)
Cl70 O74 1.453(3)
Cl60 O61 1.415(5)
Cl60 O63 1.425(4)
Cl60 O64 1.436(4)
Cl60 O62 1.458(5)
Cl65 O66 1.404(8)
Cl65 O68 1.425(8)
Cl65 O69 1.441(7)
Cl65 O67 1.456(8)
Cl80 O82 1.420(6)
Cl80 O83 1.442(7)
Cl80 O81 1.443(6)
Cl80 O84 1.452(6)
Cl85 O87 1.423(8)
Cl85 O86 1.438(8)
Cl85 O88 1.441(8)
Cl85 O89 1.455(7)
Cl90 O94 1.430(9)
Cl90 O91 1.434(9)
Cl90 O92 1.436(10)
Cl90 O93 1.462(9)

loop_
_geom_hbond_atom_site_label_D
_geom_hbond_atom_site_label_H
_geom_hbond_atom_site_label_A
_geom_hbond_distance_DH
_geom_hbond_distance_HA
_geom_hbond_distance_DA
_geom_hbond_angle_DHA
_geom_hbond_site_symmetry_A
N44 H44 O100 0.88 1.91 2.751(4) 158.3 .
N47 H47 O300 0.88 1.88 2.669(5) 147.7 .
O100 H101 O300 0.836(19) 2.36(4) 2.987(6) 132(4) .
O100 H101 O62 0.836(19) 2.33(4) 2.993(9) 136(5) .
O100 H102 O73 0.850(19) 2.20(4) 2.954(5) 148(5) 1_565
O200 H201 O300 0.86(2) 1.78(2) 2.631(7) 174(7) 4_465
O300 H302 O61 0.87(2) 2.11(4) 2.932(9) 158(7) 8_765
